data_7039369
loop_
_publ_author_name
'Stacey, Oliver J.'
'Ward, Benjamin D.'
'Coles, Simon J.'
'Horton, Peter N.'
'Pope, Simon J. A.'

_publ_section_title
;
 Chromophore-labelled, luminescent platinum complexes: syntheses,
 structures, and spectroscopic properties.
;
_journal_issue 25
_journal_name_full 'Dalton transactions (Cambridge, England : 2003)'
_journal_page_first 10297
_journal_page_last 10307
_journal_paper_doi 10.1039/c6dt01335j
_journal_volume 45
_journal_year 2016
_chemical_formula_moiety 'C44 H44 N2 O3 Pt'
_chemical_formula_sum 'C44 H44 N2 O3 Pt'
_chemical_formula_weight 843.90
_space_group_crystal_system monoclinic
_space_group_IT_number 14
_space_group_name_Hall '-P 2ybc'
_space_group_name_H-M_alt 'P 1 21/c 1'
_symmetry_space_group_name_Hall '-P 2ybc'
_symmetry_space_group_name_H-M 'P 1 21/c 1'
_atom_sites_solution_hydrogens geom
_audit_creation_method SHELXL-2014/7
_audit_update_record
;
2015-12-21 deposited with the CCDC.
2016-05-16 downloaded from the CCDC.
;
_cell_angle_alpha 90
_cell_angle_beta 117.1440(10)
_cell_angle_gamma 90
_cell_formula_units_Z 4
_cell_length_a 17.5181(11)
_cell_length_b 14.2716(10)
_cell_length_c 16.0586(11)
_cell_measurement_reflns_used 59936
_cell_measurement_temperature 100(2)
_cell_measurement_theta_max 27.5
_cell_measurement_theta_min 2.3
_cell_volume 3572.6(4)
_computing_cell_refinement
;
CrystalClear-SM Expert 3.1 b27 (Rigaku, 2012)
;
_computing_data_collection
;
CrystalClear-SM Expert 3.1 b27 (Rigaku, 2012)
;
_computing_data_reduction
;
CrystalClear-SM Expert 3.1 b27 (Rigaku, 2012)
;
_computing_molecular_graphics 'ORTEP3 for Windows (Farrugia, 1997)'
_computing_publication_material 'WINGX (Farrugia, 1998)'
_computing_structure_refinement 'SHELXL-2014/7 (Sheldrick, 2014)'
_computing_structure_solution 'SUPERFLIP (Palatinus & Chapuis, 2007)'
_diffrn_ambient_temperature 100(2)
_diffrn_detector 'CCD plate'
_diffrn_detector_area_resol_mean 28.5714
_diffrn_detector_type 'Rigaku HG Saturn724+ (2x2 bin mode)'
_diffrn_measured_fraction_theta_full 0.999
_diffrn_measured_fraction_theta_max 0.998
_diffrn_measurement_device 'four-circle \k diffractometer'
_diffrn_measurement_device_type 'Rigaku AFC12 (Right)'
_diffrn_measurement_method 'profile data from \w-scans'
_diffrn_measurement_specimen_support 'MiTeGen MicroMesh'
_diffrn_radiation_collimation 'Confocal mirrors, VHF Varimax '
_diffrn_radiation_type MoK\a
_diffrn_radiation_wavelength 0.71075
_diffrn_reflns_av_R_equivalents 0.0502
_diffrn_reflns_av_unetI/netI 0.0210
_diffrn_reflns_Laue_measured_fraction_full 0.999
_diffrn_reflns_Laue_measured_fraction_max 0.998
_diffrn_reflns_limit_h_max 22
_diffrn_reflns_limit_h_min -22
_diffrn_reflns_limit_k_max 18
_diffrn_reflns_limit_k_min -18
_diffrn_reflns_limit_l_max 20
_diffrn_reflns_limit_l_min -19
_diffrn_reflns_number 62763
_diffrn_reflns_point_group_measured_fraction_full 0.999
_diffrn_reflns_point_group_measured_fraction_max 0.998
_diffrn_reflns_theta_full 25.242
_diffrn_reflns_theta_max 27.505
_diffrn_reflns_theta_min 2.613
_diffrn_source 'Rotating Anode'
_diffrn_source_current 55.0
_diffrn_source_power 2.475
_diffrn_source_voltage 45.0
_exptl_absorpt_coefficient_mu 3.971
_exptl_absorpt_correction_T_max 1.000
_exptl_absorpt_correction_T_min 0.819
_exptl_absorpt_correction_type multi-scan
_exptl_absorpt_process_details
;
CrystalClear-SM Expert 3.1 b27 (Rigaku, 2012)
;
_exptl_crystal_colour Red
_exptl_crystal_density_diffrn 1.569
_exptl_crystal_description Plate
_exptl_crystal_F_000 1696
_exptl_crystal_size_max 0.090
_exptl_crystal_size_mid 0.060
_exptl_crystal_size_min 0.010
_refine_diff_density_max 1.589
_refine_diff_density_min -0.578
_refine_diff_density_rms 0.084
_refine_ls_extinction_method none
_refine_ls_goodness_of_fit_ref 1.045
_refine_ls_hydrogen_treatment constr
_refine_ls_matrix_type full
_refine_ls_number_parameters 454
_refine_ls_number_reflns 8196
_refine_ls_number_restraints 0
_refine_ls_restrained_S_all 1.045
_refine_ls_R_factor_all 0.0264
_refine_ls_R_factor_gt 0.0236
_refine_ls_shift/su_max 0.003
_refine_ls_shift/su_mean 0.000
_refine_ls_structure_factor_coef Fsqd
_refine_ls_weighting_details 'w=1/[\s^2^(Fo^2^)+(0.0345P)^2^+2.0896P] where P=(Fo^2^+2Fc^2^)/3'
_refine_ls_weighting_scheme calc
_refine_ls_wR_factor_gt 0.0592
_refine_ls_wR_factor_ref 0.0611
_reflns_Friedel_coverage 0.000
_reflns_number_gt 7554
_reflns_number_total 8196
_reflns_threshold_expression 'I > 2\s(I)'
_cod_data_source_file c6dt01335j2.cif
_cod_data_source_block PtL3acac
_cod_depositor_comments
;
The following automatic conversions were performed:

'_exptl_absorpt_correction_type' value 'Multi-scan' changed to
'multi-scan' according to
/usr/data/users/saulius/crontab/automatic-downloads/rss-feeds/RSC/lib/dictionaries/cif_core.dic
dictionary named 'cif_core.dic' version 2.4.2 from 2011-04-26.

Automatic conversion script
Id: cif_fix_values 4268 2015-11-12 08:31:59Z antanas 

 Adding full bibliography for 7039369--7039370.cif.
;
_cod_database_code 7039369
_shelx_shelxl_version_number 2014/7
_shelx_space_group_comment
;
The symmetry employed for this shelxl refinement is uniquely defined
by the following loop, which should always be used as a source of
symmetry information in preference to the above space-group names.
They are only intended as comments.
;
_shelx_estimated_absorpt_t_min 0.716
_shelx_estimated_absorpt_t_max 0.961

loop_
_space_group_symop_operation_xyz
'x, y, z'
'-x, y+1/2, -z+1/2'
'-x, -y, -z'
'x, -y-1/2, z-1/2'

loop_
_atom_site_label
_atom_site_type_symbol
_atom_site_fract_x
_atom_site_fract_y
_atom_site_fract_z
_atom_site_U_iso_or_equiv
_atom_site_adp_type
_atom_site_occupancy
_atom_site_site_symmetry_order
_atom_site_calc_flag
_atom_site_refinement_flags_posn
_atom_site_refinement_flags_adp
Pt1 Pt 0.56645(2) 0.07448(2) 0.57323(2) 0.02811(4) Uani 1 1 d . .
C1 C 0.57282(15) 0.14949(17) 0.47418(16) 0.0319(5) Uani 1 1 d . .
C2 C 0.52009(16) 0.22581(18) 0.42734(18) 0.0385(6) Uani 1 1 d . .
H2 H 0.4742 0.2430 0.4404 0.046 Uiso 1 1 calc R U
C3 C 0.53452(18) 0.2760(2) 0.3624(2) 0.0447(6) Uani 1 1 d . .
H3 H 0.4986 0.3278 0.3316 0.054 Uiso 1 1 calc R U
C4 C 0.6008(2) 0.2522(2) 0.34122(19) 0.0466(7) Uani 1 1 d . .
H4 H 0.6094 0.2873 0.2960 0.056 Uiso 1 1 calc R U
C5 C 0.65399(17) 0.1775(2) 0.38612(18) 0.0395(6) Uani 1 1 d . .
H5 H 0.6996 0.1608 0.3725 0.047 Uiso 1 1 calc R U
C6 C 0.63909(15) 0.12677(17) 0.45219(16) 0.0315(5) Uani 1 1 d . .
C7 C 0.69113(14) 0.04694(17) 0.50541(16) 0.0286(5) Uani 1 1 d . .
C8 C 0.76218(14) 0.01371(17) 0.49510(16) 0.0294(5) Uani 1 1 d . .
H8 H 0.7734 0.0388 0.4470 0.035 Uiso 1 1 calc R U
C9 C 0.81487(14) -0.05352(17) 0.55257(16) 0.0276(4) Uani 1 1 d . .
C10 C 0.79094(15) -0.09846(17) 0.61616(16) 0.0282(5) Uani 1 1 d . .
C11 C 0.71466(15) -0.06836(15) 0.61897(16) 0.0261(5) Uani 1 1 d . .
C12 C 0.68655(15) -0.11772(18) 0.67636(18) 0.0331(5) Uani 1 1 d . .
H12 H 0.6344 -0.1007 0.6770 0.040 Uiso 1 1 calc R U
C13 C 0.73498(17) -0.19050(19) 0.7312(2) 0.0394(6) Uani 1 1 d . .
H13 H 0.7157 -0.2231 0.7697 0.047 Uiso 1 1 calc R U
C14 C 0.81231(17) -0.2179(2) 0.7316(2) 0.0412(6) Uani 1 1 d . .
H14 H 0.8456 -0.2671 0.7715 0.049 Uiso 1 1 calc R U
C15 C 0.83921(15) -0.17346(18) 0.67454(18) 0.0341(5) Uani 1 1 d . .
H15 H 0.8908 -0.1929 0.6738 0.041 Uiso 1 1 calc R U
C16 C 0.89187(16) -0.08143(16) 0.53925(17) 0.0290(5) Uani 1 1 d . .
C17 C 1.04585(16) -0.07456(17) 0.58909(18) 0.0309(5) Uani 1 1 d . .
H17A H 1.0728 -0.0139 0.5879 0.037 Uiso 1 1 calc R U
H17B H 1.0252 -0.1035 0.5265 0.037 Uiso 1 1 calc R U
C18 C 1.11415(15) -0.13791(19) 0.66071(17) 0.0343(5) Uani 1 1 d . .
C19 C 1.19176(16) -0.0998(2) 0.73016(18) 0.0379(6) Uani 1 1 d . .
C20 C 1.21044(16) -0.0018(2) 0.74172(19) 0.0425(7) Uani 1 1 d . .
H20 H 1.1700 0.0411 0.6991 0.051 Uiso 1 1 calc R U
C21 C 1.28504(18) 0.0320(3) 0.8126(2) 0.0516(8) Uani 1 1 d . .
H21 H 1.2954 0.0976 0.8185 0.062 Uiso 1 1 calc R U
C22 C 1.34708(18) -0.0304(3) 0.8775(2) 0.0564(9) Uani 1 1 d . .
H22 H 1.3977 -0.0063 0.9277 0.068 Uiso 1 1 calc R U
C23 C 1.33386(19) -0.1235(3) 0.8675(2) 0.0540(8) Uani 1 1 d . .
H23 H 1.3765 -0.1645 0.9100 0.065 Uiso 1 1 calc R U
C24 C 1.25709(17) -0.1622(2) 0.79440(19) 0.0445(7) Uani 1 1 d . .
C25 C 1.24429(19) -0.2587(2) 0.7838(2) 0.0489(8) Uani 1 1 d . .
H25 H 1.2884 -0.2994 0.8247 0.059 Uiso 1 1 calc R U
C26 C 1.16919(19) -0.2973(2) 0.71548(19) 0.0441(7) Uani 1 1 d . .
C27 C 1.1573(3) -0.3960(2) 0.7048(2) 0.0557(9) Uani 1 1 d . .
H27 H 1.2024 -0.4362 0.7448 0.067 Uiso 1 1 calc R U
C28 C 1.0837(3) -0.4342(2) 0.6395(3) 0.0575(10) Uani 1 1 d . .
H28 H 1.0773 -0.5003 0.6337 0.069 Uiso 1 1 calc R U
C29 C 1.0162(2) -0.3747(2) 0.5797(2) 0.0484(7) Uani 1 1 d . .
H29 H 0.9640 -0.4016 0.5345 0.058 Uiso 1 1 calc R U
C30 C 1.02456(19) -0.2795(2) 0.58577(19) 0.0406(6) Uani 1 1 d . .
H30 H 0.9783 -0.2414 0.5443 0.049 Uiso 1 1 calc R U
C31 C 1.10164(17) -0.23597(19) 0.65333(18) 0.0375(6) Uani 1 1 d . .
C32 C 0.98670(15) -0.00029(17) 0.68925(16) 0.0306(5) Uani 1 1 d . .
H32A H 1.0389 -0.0249 0.7428 0.037 Uiso 1 1 calc R U
H32B H 0.9381 -0.0098 0.7038 0.037 Uiso 1 1 calc R U
C33 C 0.99833(15) 0.10527(19) 0.68117(18) 0.0333(5) Uani 1 1 d . .
H33A H 1.0213 0.1333 0.7444 0.040 Uiso 1 1 calc R U
H33B H 1.0417 0.1146 0.6585 0.040 Uiso 1 1 calc R U
C34 C 0.91706(15) 0.15783(17) 0.61637(16) 0.0308(5) Uani 1 1 d . .
H34A H 0.8711 0.1410 0.6333 0.037 Uiso 1 1 calc R U
H34B H 0.8988 0.1361 0.5515 0.037 Uiso 1 1 calc R U
C35 C 0.92531(15) 0.26456(18) 0.61844(16) 0.0327(5) Uani 1 1 d . .
H35A H 0.9366 0.2881 0.6810 0.039 Uiso 1 1 calc R U
H35B H 0.9745 0.2824 0.6073 0.039 Uiso 1 1 calc R U
C36 C 0.84347(15) 0.30964(18) 0.54393(16) 0.0328(5) Uani 1 1 d . .
H36A H 0.8346 0.2880 0.4816 0.039 Uiso 1 1 calc R U
H36B H 0.7942 0.2873 0.5529 0.039 Uiso 1 1 calc R U
C37 C 0.84369(19) 0.41596(18) 0.5448(2) 0.0398(6) Uani 1 1 d . .
H37A H 0.8944 0.4388 0.5389 0.048 Uiso 1 1 calc R U
H37B H 0.8489 0.4381 0.6055 0.048 Uiso 1 1 calc R U
C38 C 0.76250(19) 0.4575(2) 0.4656(2) 0.0464(7) Uani 1 1 d . .
H38A H 0.7560 0.4330 0.4051 0.056 Uiso 1 1 calc R U
H38B H 0.7121 0.4369 0.4732 0.056 Uiso 1 1 calc R U
C39 C 0.7639(3) 0.5640(3) 0.4633(4) 0.0771(13) Uani 1 1 d . .
H39A H 0.7103 0.5868 0.4120 0.116 Uiso 1 1 calc R U
H39B H 0.8125 0.5849 0.4536 0.116 Uiso 1 1 calc R U
H39C H 0.7697 0.5888 0.5228 0.116 Uiso 1 1 calc R U
N1 N 0.66779(11) 0.00822(13) 0.56682(13) 0.0261(4) Uani 1 1 d . .
N2 N 0.97079(12) -0.05586(14) 0.60582(14) 0.0287(4) Uani 1 1 d . .
O1 O 0.87856(11) -0.12318(12) 0.46667(11) 0.0337(4) Uani 1 1 d . .
C51 C 0.42328(16) 0.14388(19) 0.60683(18) 0.0380(6) Uani 1 1 d . .
C52 C 0.43364(18) 0.07589(19) 0.6721(2) 0.0395(6) Uani 1 1 d . .
H52 H 0.3904 0.0708 0.6920 0.047 Uiso 1 1 calc R U
C53 C 0.50307(16) 0.0135(2) 0.71151(18) 0.0381(6) Uani 1 1 d . .
C54 C 0.35372(18) 0.2162(2) 0.5824(2) 0.0473(7) Uani 1 1 d . .
H54A H 0.3054 0.1888 0.5888 0.071 Uiso 1 1 calc R U
H54B H 0.3342 0.2370 0.5177 0.071 Uiso 1 1 calc R U
H54C H 0.3763 0.2699 0.6247 0.071 Uiso 1 1 calc R U
C55 C 0.5128(2) -0.0476(2) 0.7920(2) 0.0477(7) Uani 1 1 d . .
H55A H 0.5598 -0.0240 0.8500 0.072 Uiso 1 1 calc R U
H55B H 0.5255 -0.1120 0.7809 0.072 Uiso 1 1 calc R U
H55C H 0.4593 -0.0468 0.7975 0.072 Uiso 1 1 calc R U
O51 O 0.46987(11) 0.15578(13) 0.56455(12) 0.0377(4) Uani 1 1 d . .
O52 O 0.56223(11) 0.00557(13) 0.68700(12) 0.0351(4) Uani 1 1 d . .

loop_
_atom_site_aniso_label
_atom_site_aniso_U_11
_atom_site_aniso_U_22
_atom_site_aniso_U_33
_atom_site_aniso_U_23
_atom_site_aniso_U_13
_atom_site_aniso_U_12
Pt1 0.02066(6) 0.02831(6) 0.02784(6) -0.00566(3) 0.00455(4) 0.00246(3)
C1 0.0265(11) 0.0299(12) 0.0270(11) -0.0027(9) 0.0016(9) 0.0002(9)
C2 0.0310(12) 0.0334(13) 0.0374(13) -0.0022(11) 0.0036(10) 0.0047(10)
C3 0.0413(15) 0.0356(14) 0.0393(14) 0.0062(11) 0.0028(11) 0.0089(12)
C4 0.0455(16) 0.0431(16) 0.0358(13) 0.0132(12) 0.0053(12) 0.0010(12)
C5 0.0323(13) 0.0423(15) 0.0338(13) 0.0068(11) 0.0063(10) 0.0015(11)
C6 0.0260(11) 0.0305(12) 0.0275(11) 0.0013(9) 0.0031(9) 0.0022(9)
C7 0.0219(11) 0.0305(11) 0.0245(11) 0.0003(9) 0.0028(9) 0.0001(9)
C8 0.0243(11) 0.0334(12) 0.0265(11) 0.0021(9) 0.0082(9) -0.0014(9)
C9 0.0227(11) 0.0303(11) 0.0276(11) -0.0002(9) 0.0096(9) -0.0010(9)
C10 0.0236(11) 0.0281(11) 0.0308(11) 0.0001(9) 0.0107(9) 0.0007(9)
C11 0.0225(11) 0.0269(11) 0.0254(11) -0.0012(8) 0.0080(9) 0.0013(8)
C12 0.0251(11) 0.0359(13) 0.0414(13) 0.0058(11) 0.0177(10) 0.0016(10)
C13 0.0390(14) 0.0386(14) 0.0483(15) 0.0155(12) 0.0266(12) 0.0071(11)
C14 0.0358(13) 0.0396(14) 0.0508(15) 0.0165(12) 0.0219(12) 0.0084(11)
C15 0.0270(11) 0.0344(13) 0.0425(13) 0.0078(11) 0.0172(10) 0.0061(10)
C16 0.0279(12) 0.0291(12) 0.0299(12) 0.0085(9) 0.0132(10) 0.0039(9)
C17 0.0252(11) 0.0378(14) 0.0325(12) 0.0113(9) 0.0156(10) 0.0069(9)
C18 0.0297(12) 0.0460(14) 0.0328(12) 0.0151(11) 0.0191(10) 0.0129(10)
C19 0.0282(12) 0.0557(16) 0.0334(13) 0.0172(12) 0.0172(10) 0.0131(12)
C20 0.0254(12) 0.0617(19) 0.0382(14) 0.0162(13) 0.0126(11) 0.0086(12)
C21 0.0300(14) 0.075(2) 0.0464(16) 0.0157(16) 0.0145(12) 0.0035(14)
C22 0.0261(13) 0.095(3) 0.0410(16) 0.0162(17) 0.0088(12) 0.0034(15)
C23 0.0331(14) 0.088(3) 0.0408(15) 0.0263(16) 0.0165(12) 0.0181(15)
C24 0.0324(13) 0.070(2) 0.0352(13) 0.0219(13) 0.0192(11) 0.0207(13)
C25 0.0456(16) 0.069(2) 0.0402(14) 0.0272(14) 0.0267(13) 0.0293(15)
C26 0.0546(17) 0.0514(17) 0.0393(14) 0.0218(12) 0.0325(13) 0.0268(14)
C27 0.083(2) 0.0532(18) 0.0463(17) 0.0218(15) 0.0424(18) 0.0356(18)
C28 0.096(3) 0.0433(17) 0.0523(19) 0.0149(14) 0.050(2) 0.0235(17)
C29 0.071(2) 0.0398(15) 0.0460(16) 0.0065(12) 0.0364(15) 0.0114(14)
C30 0.0529(16) 0.0405(14) 0.0384(13) 0.0121(11) 0.0295(12) 0.0143(12)
C31 0.0427(14) 0.0444(15) 0.0357(12) 0.0147(11) 0.0270(11) 0.0170(12)
C32 0.0230(10) 0.0378(13) 0.0281(11) 0.0045(9) 0.0091(9) 0.0023(9)
C33 0.0262(12) 0.0375(13) 0.0330(12) 0.0016(10) 0.0108(10) -0.0014(10)
C34 0.0274(11) 0.0354(13) 0.0279(11) -0.0003(9) 0.0112(9) -0.0007(9)
C35 0.0307(12) 0.0368(13) 0.0289(11) 0.0000(10) 0.0121(9) 0.0005(10)
C36 0.0319(12) 0.0369(13) 0.0286(11) -0.0009(10) 0.0131(10) 0.0030(10)
C37 0.0396(15) 0.0387(15) 0.0380(14) 0.0035(11) 0.0151(12) 0.0071(11)
C38 0.0388(15) 0.0523(17) 0.0486(16) 0.0109(14) 0.0203(13) 0.0118(13)
C39 0.055(2) 0.054(2) 0.106(3) 0.027(2) 0.023(2) 0.0208(17)
N1 0.0204(8) 0.0263(9) 0.0257(9) -0.0010(7) 0.0054(7) 0.0013(7)
N2 0.0226(9) 0.0332(10) 0.0307(10) 0.0058(8) 0.0125(8) 0.0044(8)
O1 0.0339(9) 0.0373(9) 0.0322(9) 0.0003(7) 0.0172(7) 0.0004(7)
C51 0.0262(12) 0.0419(14) 0.0379(13) -0.0188(11) 0.0077(10) 0.0022(10)
C52 0.0293(13) 0.0499(17) 0.0366(14) -0.0156(11) 0.0128(11) 0.0004(10)
C53 0.0308(12) 0.0468(15) 0.0326(12) -0.0138(11) 0.0110(10) -0.0013(11)
C54 0.0365(14) 0.0485(16) 0.0475(15) -0.0175(13) 0.0110(12) 0.0114(12)
C55 0.0410(15) 0.0637(19) 0.0417(15) -0.0013(14) 0.0217(13) 0.0061(14)
O51 0.0305(9) 0.0366(10) 0.0383(9) -0.0079(7) 0.0090(7) 0.0081(7)
O52 0.0285(8) 0.0427(10) 0.0317(9) -0.0051(7) 0.0117(7) 0.0052(7)

loop_
_atom_type_symbol
_atom_type_description
_atom_type_scat_dispersion_real
_atom_type_scat_dispersion_imag
_atom_type_scat_source
C C 0.0033 0.0016 'International Tables Vol C Tables 4.2.6.8 and 6.1.1.4'
H H 0.0000 0.0000 'International Tables Vol C Tables 4.2.6.8 and 6.1.1.4'
N N 0.0061 0.0033 'International Tables Vol C Tables 4.2.6.8 and 6.1.1.4'
O O 0.0106 0.0060 'International Tables Vol C Tables 4.2.6.8 and 6.1.1.4'
Pt Pt -1.7033 8.3905 'International Tables Vol C Tables 4.2.6.8 and 6.1.1.4'

loop_
_geom_angle_atom_site_label_1
_geom_angle_atom_site_label_2
_geom_angle_atom_site_label_3
_geom_angle
_geom_angle_site_symmetry_3
C1 Pt1 O51 89.21(9) .
C1 Pt1 N1 80.83(9) .
O51 Pt1 N1 169.91(8) .
C1 Pt1 O52 174.64(8) .
O51 Pt1 O52 88.17(7) .
N1 Pt1 O52 101.63(7) .
C1 Pt1 Pt1 93.29(7) 3_656
O51 Pt1 Pt1 91.44(5) 3_656
N1 Pt1 Pt1 90.74(5) 3_656
O52 Pt1 Pt1 91.45(5) 3_656
C6 C1 C2 117.6(2) .
C6 C1 Pt1 116.07(17) .
C2 C1 Pt1 126.2(2) .
C3 C2 C1 120.3(3) .
C3 C2 H2 119.8 .
C1 C2 H2 119.8 .
C2 C3 C4 121.2(2) .
C2 C3 H3 119.4 .
C4 C3 H3 119.4 .
C5 C4 C3 120.0(3) .
C5 C4 H4 120.0 .
C3 C4 H4 120.0 .
C4 C5 C6 118.6(3) .
C4 C5 H5 120.7 .
C6 C5 H5 120.7 .
C1 C6 C5 122.3(2) .
C1 C6 C7 113.6(2) .
C5 C6 C7 124.1(2) .
N1 C7 C8 121.8(2) .
N1 C7 C6 115.5(2) .
C8 C7 C6 122.7(2) .
C9 C8 C7 121.3(2) .
C9 C8 H8 119.3 .
C7 C8 H8 119.3 .
C8 C9 C10 118.4(2) .
C8 C9 C16 117.6(2) .
C10 C9 C16 123.9(2) .
C15 C10 C9 122.2(2) .
C15 C10 C11 119.4(2) .
C9 C10 C11 118.4(2) .
N1 C11 C12 119.8(2) .
N1 C11 C10 121.4(2) .
C12 C11 C10 118.8(2) .
C13 C12 C11 119.8(2) .
C13 C12 H12 120.1 .
C11 C12 H12 120.1 .
C12 C13 C14 121.6(2) .
C12 C13 H13 119.2 .
C14 C13 H13 119.2 .
C15 C14 C13 119.7(2) .
C15 C14 H14 120.2 .
C13 C14 H14 120.2 .
C14 C15 C10 120.7(2) .
C14 C15 H15 119.7 .
C10 C15 H15 119.7 .
O1 C16 N2 124.1(2) .
O1 C16 C9 117.7(2) .
N2 C16 C9 118.2(2) .
N2 C17 C18 115.26(19) .
N2 C17 H17A 108.5 .
C18 C17 H17A 108.5 .
N2 C17 H17B 108.5 .
C18 C17 H17B 108.5 .
H17A C17 H17B 107.5 .
C31 C18 C19 120.2(2) .
C31 C18 C17 119.1(2) .
C19 C18 C17 120.6(2) .
C18 C19 C20 124.0(2) .
C18 C19 C24 119.3(3) .
C20 C19 C24 116.8(3) .
C21 C20 C19 121.8(3) .
C21 C20 H20 119.1 .
C19 C20 H20 119.1 .
C20 C21 C22 120.5(3) .
C20 C21 H21 119.7 .
C22 C21 H21 119.7 .
C23 C22 C21 119.9(3) .
C23 C22 H22 120.1 .
C21 C22 H22 120.1 .
C22 C23 C24 121.6(3) .
C22 C23 H23 119.2 .
C24 C23 H23 119.2 .
C25 C24 C23 121.3(3) .
C25 C24 C19 119.4(3) .
C23 C24 C19 119.3(3) .
C26 C25 C24 122.1(3) .
C26 C25 H25 119.0 .
C24 C25 H25 119.0 .
C25 C26 C27 121.5(3) .
C25 C26 C31 119.3(3) .
C27 C26 C31 119.2(3) .
C28 C27 C26 121.8(3) .
C28 C27 H27 119.1 .
C26 C27 H27 119.1 .
C27 C28 C29 119.4(3) .
C27 C28 H28 120.3 .
C29 C28 H28 120.3 .
C30 C29 C28 121.2(3) .
C30 C29 H29 119.4 .
C28 C29 H29 119.4 .
C29 C30 C31 121.3(3) .
C29 C30 H30 119.3 .
C31 C30 H30 119.3 .
C18 C31 C30 123.4(2) .
C18 C31 C26 119.7(3) .
C30 C31 C26 117.0(3) .
N2 C32 C33 115.47(19) .
N2 C32 H32A 108.4 .
C33 C32 H32A 108.4 .
N2 C32 H32B 108.4 .
C33 C32 H32B 108.4 .
H32A C32 H32B 107.5 .
C34 C33 C32 115.0(2) .
C34 C33 H33A 108.5 .
C32 C33 H33A 108.5 .
C34 C33 H33B 108.5 .
C32 C33 H33B 108.5 .
H33A C33 H33B 107.5 .
C33 C34 C35 115.2(2) .
C33 C34 H34A 108.5 .
C35 C34 H34A 108.5 .
C33 C34 H34B 108.5 .
C35 C34 H34B 108.5 .
H34A C34 H34B 107.5 .
C36 C35 C34 110.9(2) .
C36 C35 H35A 109.5 .
C34 C35 H35A 109.5 .
C36 C35 H35B 109.5 .
C34 C35 H35B 109.5 .
H35A C35 H35B 108.0 .
C37 C36 C35 114.6(2) .
C37 C36 H36A 108.6 .
C35 C36 H36A 108.6 .
C37 C36 H36B 108.6 .
C35 C36 H36B 108.6 .
H36A C36 H36B 107.6 .
C36 C37 C38 112.5(2) .
C36 C37 H37A 109.1 .
C38 C37 H37A 109.1 .
C36 C37 H37B 109.1 .
C38 C37 H37B 109.1 .
H37A C37 H37B 107.8 .
C39 C38 C37 112.9(3) .
C39 C38 H38A 109.0 .
C37 C38 H38A 109.0 .
C39 C38 H38B 109.0 .
C37 C38 H38B 109.0 .
H38A C38 H38B 107.8 .
C38 C39 H39A 109.5 .
C38 C39 H39B 109.5 .
H39A C39 H39B 109.5 .
C38 C39 H39C 109.5 .
H39A C39 H39C 109.5 .
H39B C39 H39C 109.5 .
C7 N1 C11 117.99(19) .
C7 N1 Pt1 113.94(15) .
C11 N1 Pt1 128.05(15) .
C16 N2 C32 124.4(2) .
C16 N2 C17 118.6(2) .
C32 N2 C17 116.59(19) .
O51 C51 C52 126.7(2) .
O51 C51 C54 113.8(3) .
C52 C51 C54 119.4(3) .
C51 C52 C53 125.2(3) .
C51 C52 H52 117.4 .
C53 C52 H52 117.4 .
O52 C53 C52 125.3(3) .
O52 C53 C55 115.2(2) .
C52 C53 C55 119.4(2) .
C51 C54 H54A 109.5 .
C51 C54 H54B 109.5 .
H54A C54 H54B 109.5 .
C51 C54 H54C 109.5 .
H54A C54 H54C 109.5 .
H54B C54 H54C 109.5 .
C53 C55 H55A 109.5 .
C53 C55 H55B 109.5 .
H55A C55 H55B 109.5 .
C53 C55 H55C 109.5 .
H55A C55 H55C 109.5 .
H55B C55 H55C 109.5 .
C51 O51 Pt1 127.21(18) .
C53 O52 Pt1 125.71(17) .

loop_
_geom_bond_atom_site_label_1
_geom_bond_atom_site_label_2
_geom_bond_distance
_geom_bond_site_symmetry_2
Pt1 C1 1.962(3) .
Pt1 O51 2.0032(17) .
Pt1 N1 2.0550(18) .
Pt1 O52 2.1057(18) .
Pt1 Pt1 3.2365(2) 3_656
C1 C6 1.397(3) .
C1 C2 1.404(3) .
C2 C3 1.380(4) .
C2 H2 0.9500 .
C3 C4 1.393(4) .
C3 H3 0.9500 .
C4 C5 1.384(4) .
C4 H4 0.9500 .
C5 C6 1.403(4) .
C5 H5 0.9500 .
C6 C7 1.466(3) .
C7 N1 1.346(3) .
C7 C8 1.410(3) .
C8 C9 1.359(3) .
C8 H8 0.9500 .
C9 C10 1.421(3) .
C9 C16 1.512(3) .
C10 C15 1.420(3) .
C10 C11 1.424(3) .
C11 N1 1.394(3) .
C11 C12 1.415(3) .
C12 C13 1.376(3) .
C12 H12 0.9500 .
C13 C14 1.407(4) .
C13 H13 0.9500 .
C14 C15 1.363(3) .
C14 H14 0.9500 .
C15 H15 0.9500 .
C16 O1 1.233(3) .
C16 N2 1.356(3) .
C17 N2 1.481(3) .
C17 C18 1.522(3) .
C17 H17A 0.9900 .
C17 H17B 0.9900 .
C18 C31 1.413(4) .
C18 C19 1.416(4) .
C19 C20 1.429(4) .
C19 C24 1.445(3) .
C20 C21 1.371(4) .
C20 H20 0.9500 .
C21 C22 1.423(4) .
C21 H21 0.9500 .
C22 C23 1.345(6) .
C22 H22 0.9500 .
C23 C24 1.432(5) .
C23 H23 0.9500 .
C24 C25 1.394(5) .
C25 C26 1.386(5) .
C25 H25 0.9500 .
C26 C27 1.424(5) .
C26 C31 1.444(3) .
C27 C28 1.352(6) .
C27 H27 0.9500 .
C28 C29 1.416(5) .
C28 H28 0.9500 .
C29 C30 1.366(4) .
C29 H29 0.9500 .
C30 C31 1.431(4) .
C30 H30 0.9500 .
C32 N2 1.470(3) .
C32 C33 1.534(3) .
C32 H32A 0.9900 .
C32 H32B 0.9900 .
C33 C34 1.523(3) .
C33 H33A 0.9900 .
C33 H33B 0.9900 .
C34 C35 1.529(3) .
C34 H34A 0.9900 .
C34 H34B 0.9900 .
C35 C36 1.528(3) .
C35 H35A 0.9900 .
C35 H35B 0.9900 .
C36 C37 1.517(3) .
C36 H36A 0.9900 .
C36 H36B 0.9900 .
C37 C38 1.530(4) .
C37 H37A 0.9900 .
C37 H37B 0.9900 .
C38 C39 1.520(5) .
C38 H38A 0.9900 .
C38 H38B 0.9900 .
C39 H39A 0.9800 .
C39 H39B 0.9800 .
C39 H39C 0.9800 .
C51 O51 1.289(3) .
C51 C52 1.378(4) .
C51 C54 1.506(3) .
C52 C53 1.404(4) .
C52 H52 0.9500 .
C53 O52 1.270(3) .
C53 C55 1.503(4) .
C54 H54A 0.9800 .
C54 H54B 0.9800 .
C54 H54C 0.9800 .
C55 H55A 0.9800 .
C55 H55B 0.9800 .
C55 H55C 0.9800 .

loop_
_geom_torsion_atom_site_label_1
_geom_torsion_atom_site_label_2
_geom_torsion_atom_site_label_3
_geom_torsion_atom_site_label_4
_geom_torsion
C6 C1 C2 C3 -0.3(4)
Pt1 C1 C2 C3 176.3(2)
C1 C2 C3 C4 0.5(4)
C2 C3 C4 C5 -0.5(4)
C3 C4 C5 C6 0.4(4)
C2 C1 C6 C5 0.2(4)
Pt1 C1 C6 C5 -176.80(19)
C2 C1 C6 C7 179.3(2)
Pt1 C1 C6 C7 2.3(3)
C4 C5 C6 C1 -0.2(4)
C4 C5 C6 C7 -179.3(2)
C1 C6 C7 N1 -0.2(3)
C5 C6 C7 N1 178.9(2)
C1 C6 C7 C8 -178.8(2)
C5 C6 C7 C8 0.3(4)
N1 C7 C8 C9 -5.9(4)
C6 C7 C8 C9 172.6(2)
C7 C8 C9 C10 7.8(4)
C7 C8 C9 C16 -177.1(2)
C8 C9 C10 C15 175.9(2)
C16 C9 C10 C15 1.2(4)
C8 C9 C10 C11 -2.3(3)
C16 C9 C10 C11 -177.1(2)
C15 C10 C11 N1 176.4(2)
C9 C10 C11 N1 -5.3(3)
C15 C10 C11 C12 -3.5(3)
C9 C10 C11 C12 174.9(2)
N1 C11 C12 C13 -176.9(2)
C10 C11 C12 C13 3.0(4)
C11 C12 C13 C14 -0.3(4)
C12 C13 C14 C15 -1.9(5)
C13 C14 C15 C10 1.4(4)
C9 C10 C15 C14 -177.0(3)
C11 C10 C15 C14 1.3(4)
C8 C9 C16 O1 -68.1(3)
C10 C9 C16 O1 106.7(3)
C8 C9 C16 N2 109.4(3)
C10 C9 C16 N2 -75.8(3)
N2 C17 C18 C31 80.5(3)
N2 C17 C18 C19 -103.6(3)
C31 C18 C19 C20 178.9(2)
C17 C18 C19 C20 3.1(4)
C31 C18 C19 C24 -1.2(3)
C17 C18 C19 C24 -177.1(2)
C18 C19 C20 C21 177.1(3)
C24 C19 C20 C21 -2.7(4)
C19 C20 C21 C22 0.3(4)
C20 C21 C22 C23 2.2(5)
C21 C22 C23 C24 -2.0(4)
C22 C23 C24 C25 179.2(3)
C22 C23 C24 C19 -0.6(4)
C18 C19 C24 C25 3.2(4)
C20 C19 C24 C25 -176.9(2)
C18 C19 C24 C23 -177.0(2)
C20 C19 C24 C23 2.8(4)
C23 C24 C25 C26 177.7(2)
C19 C24 C25 C26 -2.5(4)
C24 C25 C26 C27 179.4(3)
C24 C25 C26 C31 -0.3(4)
C25 C26 C27 C28 178.8(3)
C31 C26 C27 C28 -1.6(4)
C26 C27 C28 C29 -0.1(5)
C27 C28 C29 C30 1.2(4)
C28 C29 C30 C31 -0.6(4)
C19 C18 C31 C30 179.2(2)
C17 C18 C31 C30 -5.0(3)
C19 C18 C31 C26 -1.5(3)
C17 C18 C31 C26 174.4(2)
C29 C30 C31 C18 178.3(2)
C29 C30 C31 C26 -1.0(4)
C25 C26 C31 C18 2.3(3)
C27 C26 C31 C18 -177.3(2)
C25 C26 C31 C30 -178.3(2)
C27 C26 C31 C30 2.0(3)
N2 C32 C33 C34 70.9(3)
C32 C33 C34 C35 171.8(2)
C33 C34 C35 C36 174.1(2)
C34 C35 C36 C37 176.4(2)
C35 C36 C37 C38 176.9(2)
C36 C37 C38 C39 -177.5(3)
C8 C7 N1 C11 -1.8(3)
C6 C7 N1 C11 179.6(2)
C8 C7 N1 Pt1 176.72(17)
C6 C7 N1 Pt1 -1.9(3)
C12 C11 N1 C7 -172.9(2)
C10 C11 N1 C7 7.3(3)
C12 C11 N1 Pt1 8.9(3)
C10 C11 N1 Pt1 -171.01(16)
O1 C16 N2 C32 175.5(2)
C9 C16 N2 C32 -1.8(3)
O1 C16 N2 C17 3.2(3)
C9 C16 N2 C17 -174.06(19)
C33 C32 N2 C16 -96.3(3)
C33 C32 N2 C17 76.1(2)
C18 C17 N2 C16 -120.2(2)
C18 C17 N2 C32 67.0(3)
O51 C51 C52 C53 7.3(4)
C54 C51 C52 C53 -169.9(2)
C51 C52 C53 O52 -6.3(4)
C51 C52 C53 C55 171.1(3)
C52 C51 O51 Pt1 4.7(4)
C54 C51 O51 Pt1 -177.97(16)
C52 C53 O52 Pt1 -5.9(4)
C55 C53 O52 Pt1 176.58(18)
